data_4125229
loop_
_publ_author_name
'Zhou, Qi'
'Cobb, Kelsey M.'
'Tan, Tianyu'
'Watson, Mary P.'

_publ_section_title
;
 Stereospecific Cross Couplings To Set Benzylic, All-Carbon Quaternary
 Stereocenters in High Enantiopurity.
;
_journal_issue 37
_journal_name_full 'Journal of the American Chemical Society'
_journal_page_first 12057
_journal_page_last 12060
_journal_paper_doi 10.1021/jacs.6b08075
_journal_volume 138
_journal_year 2016
_chemical_absolute_configuration 1
_chemical_formula_sum 'C16 H18 O2'
_chemical_formula_weight 242.30
_space_group_crystal_system monoclinic
_space_group_IT_number 5
_space_group_name_Hall 'C 2y'
_space_group_name_H-M_alt 'C 1 2 1'
_symmetry_space_group_name_Hall 'C 2y'
_symmetry_space_group_name_H-M 'C 1 2 1'
_atom_sites_solution_hydrogens geom
_audit_creation_method SHELXL-2014/7
_cell_angle_alpha 90
_cell_angle_beta 97.282(2)
_cell_angle_gamma 90
_cell_formula_units_Z 4
_cell_length_a 21.7695(7)
_cell_length_b 5.8807(2)
_cell_length_c 10.4637(3)
_cell_measurement_reflns_used 9838
_cell_measurement_temperature 200(2)
_cell_measurement_theta_max 74.89
_cell_measurement_theta_min 4.09
_cell_volume 1328.76(7)
_computing_cell_refinement 'Bruker SAINT'
_computing_data_collection 'Bruker APEX2'
_computing_data_reduction 'Bruker SAINT'
_computing_molecular_graphics 'Bruker SHELXTL'
_computing_publication_material 'Bruker SHELXTL'
_computing_structure_refinement 'SHELXL-2014/7 (Sheldrick, 2014)'
_computing_structure_solution 'SHELXS-97 (Sheldrick 2008)'
_diffrn_ambient_temperature 200(2)
_diffrn_detector_area_resol_mean 8.33
_diffrn_measured_fraction_theta_full 0.998
_diffrn_measured_fraction_theta_max 0.994
_diffrn_measurement_device_type 'Bruker AXS APEX diffractometer'
_diffrn_measurement_method '\f and \w scans'
_diffrn_radiation_type CuK\a
_diffrn_radiation_wavelength 1.54178
_diffrn_reflns_av_R_equivalents 0.0319
_diffrn_reflns_av_unetI/netI 0.0292
_diffrn_reflns_Laue_measured_fraction_full 0.998
_diffrn_reflns_Laue_measured_fraction_max 0.994
_diffrn_reflns_limit_h_max 26
_diffrn_reflns_limit_h_min -27
_diffrn_reflns_limit_k_max 7
_diffrn_reflns_limit_k_min -7
_diffrn_reflns_limit_l_max 12
_diffrn_reflns_limit_l_min -13
_diffrn_reflns_number 13728
_diffrn_reflns_point_group_measured_fraction_full 0.996
_diffrn_reflns_point_group_measured_fraction_max 0.990
_diffrn_reflns_theta_full 67.679
_diffrn_reflns_theta_max 75.069
_diffrn_reflns_theta_min 4.094
_exptl_absorpt_coefficient_mu 0.620
_exptl_absorpt_correction_T_max 0.7539
_exptl_absorpt_correction_T_min 0.6441
_exptl_absorpt_correction_type multi-scan
_exptl_absorpt_process_details 'APEX3 (Bruker, 2015)'
_exptl_crystal_colour colourless
_exptl_crystal_density_diffrn 1.211
_exptl_crystal_description clear
_exptl_crystal_F_000 520
_exptl_crystal_size_max 0.269
_exptl_crystal_size_mid 0.196
_exptl_crystal_size_min 0.144
_refine_diff_density_max 0.193
_refine_diff_density_min -0.164
_refine_diff_density_rms 0.034
_refine_ls_abs_structure_details
; 
 Flack x determined using 1141 quotients [(I+)-(I-)]/[(I+)+(I-)] 
 (Parsons, Flack and Wagner, Acta Cryst. B69 (2013) 249-259). 
;
_refine_ls_abs_structure_Flack -0.15(9)
_refine_ls_extinction_method none
_refine_ls_goodness_of_fit_ref 1.035
_refine_ls_hydrogen_treatment constr
_refine_ls_matrix_type full
_refine_ls_number_parameters 166
_refine_ls_number_reflns 2708
_refine_ls_number_restraints 1
_refine_ls_restrained_S_all 1.035
_refine_ls_R_factor_all 0.0359
_refine_ls_R_factor_gt 0.0349
_refine_ls_shift/su_max 0.000
_refine_ls_shift/su_mean 0.000
_refine_ls_structure_factor_coef Fsqd
_refine_ls_weighting_details 'w=1/[\s^2^(Fo^2^)+(0.0638P)^2^+0.1971P] where P=(Fo^2^+2Fc^2^)/3'
_refine_ls_weighting_scheme calc
_refine_ls_wR_factor_gt 0.0937
_refine_ls_wR_factor_ref 0.0948
_reflns_Friedel_coverage 0.808
_reflns_Friedel_fraction_full 0.993
_reflns_Friedel_fraction_max 0.985
_reflns_number_gt 2626
_reflns_number_total 2708
_reflns_threshold_expression 'I > 2\s(I)'
_cod_data_source_file ja6b08075_si_003.cif
_cod_data_source_block mary035
_cod_depositor_comments 'Adding full bibliography for 4125228--4125229.cif.'
_cod_database_code 4125229
_shelx_shelxl_version_number 2014/7
_shelx_space_group_comment
; 
The symmetry employed for this shelxl refinement is uniquely defined 
by the following loop, which should always be used as a source of 
symmetry information in preference to the above space-group names. 
They are only intended as comments. 
;
_shelx_estimated_absorpt_t_min 0.851
_shelx_estimated_absorpt_t_max 0.916

loop_
_space_group_symop_operation_xyz
'x, y, z'
'-x, y, -z'
'x+1/2, y+1/2, z'
'-x+1/2, y+1/2, -z'

loop_
_atom_site_label
_atom_site_type_symbol
_atom_site_fract_x
_atom_site_fract_y
_atom_site_fract_z
_atom_site_U_iso_or_equiv
_atom_site_adp_type
_atom_site_occupancy
_atom_site_site_symmetry_order
_atom_site_calc_flag
_atom_site_refinement_flags_posn
_atom_site_refinement_flags_adp
O1 O 0.40605(5) 0.6779(2) 0.16441(11) 0.0352(3) Uani 1 1 d . .
O2 O 0.32500(7) 0.4448(3) 0.10507(15) 0.0560(4) Uani 1 1 d . .
C1 C 0.44069(7) 0.5057(3) 0.24545(16) 0.0324(4) Uani 1 1 d . .
C2 C 0.45441(10) 0.3005(3) 0.1639(2) 0.0452(4) Uani 1 1 d . .
H2A H 0.4184 0.1992 0.1532 0.068 Uiso 1 1 calc R U
H2B H 0.4904 0.2184 0.2070 0.068 Uiso 1 1 calc R U
H2C H 0.4633 0.3526 0.0791 0.068 Uiso 1 1 calc R U
C3 C 0.50055(7) 0.6315(3) 0.29722(16) 0.0353(4) Uani 1 1 d . .
H3A H 0.4894 0.7708 0.3422 0.042 Uiso 1 1 calc R U
H3B H 0.5249 0.5333 0.3617 0.042 Uiso 1 1 calc R U
C4 C 0.54151(8) 0.6990(4) 0.19539(19) 0.0444(4) Uani 1 1 d . .
H4A H 0.5574 0.5617 0.1577 0.067 Uiso 1 1 calc R U
H4B H 0.5763 0.7908 0.2354 0.067 Uiso 1 1 calc R U
H4C H 0.5172 0.7877 0.1276 0.067 Uiso 1 1 calc R U
C5 C 0.35048(8) 0.6252(4) 0.09814(17) 0.0407(4) Uani 1 1 d . .
C6 C 0.32655(9) 0.8226(5) 0.0164(2) 0.0528(5) Uani 1 1 d . .
H6A H 0.3521 0.8435 -0.0533 0.079 Uiso 1 1 calc R U
H6B H 0.3282 0.9605 0.0693 0.079 Uiso 1 1 calc R U
H6C H 0.2836 0.7932 -0.0204 0.079 Uiso 1 1 calc R U
C7 C 0.40667(7) 0.4437(3) 0.35920(16) 0.0324(4) Uani 1 1 d . .
C8 C 0.42021(8) 0.2325(3) 0.42318(19) 0.0378(4) Uani 1 1 d . .
H8 H 0.4476 0.1286 0.3898 0.045 Uiso 1 1 calc R U
C9 C 0.39467(8) 0.1768(3) 0.53140(18) 0.0398(4) Uani 1 1 d . .
H9 H 0.4046 0.0348 0.5722 0.048 Uiso 1 1 calc R U
C10 C 0.35368(8) 0.3262(3) 0.58396(18) 0.0358(4) Uani 1 1 d . .
C11 C 0.32657(9) 0.2747(4) 0.69691(19) 0.0445(4) Uani 1 1 d . .
H11 H 0.3360 0.1347 0.7403 0.053 Uiso 1 1 calc R U
C12 C 0.28692(9) 0.4252(4) 0.74387(19) 0.0481(5) Uani 1 1 d . .
H12 H 0.2695 0.3896 0.8202 0.058 Uiso 1 1 calc R U
C13 C 0.27174(9) 0.6322(4) 0.67982(19) 0.0453(5) Uani 1 1 d . .
H13 H 0.2437 0.7343 0.7124 0.054 Uiso 1 1 calc R U
C14 C 0.29716(8) 0.6866(3) 0.57105(18) 0.0381(4) Uani 1 1 d . .
H14 H 0.2866 0.8267 0.5286 0.046 Uiso 1 1 calc R U
C15 C 0.33914(7) 0.5370(3) 0.52055(17) 0.0325(4) Uani 1 1 d . .
C16 C 0.36692(7) 0.5906(3) 0.40857(16) 0.0327(3) Uani 1 1 d . .
H16 H 0.3577 0.7322 0.3668 0.039 Uiso 1 1 calc R U

loop_
_atom_site_aniso_label
_atom_site_aniso_U_11
_atom_site_aniso_U_22
_atom_site_aniso_U_33
_atom_site_aniso_U_23
_atom_site_aniso_U_13
_atom_site_aniso_U_12
O1 0.0306(6) 0.0377(6) 0.0366(6) 0.0034(5) 0.0016(4) -0.0007(5)
O2 0.0427(7) 0.0672(10) 0.0555(8) -0.0023(8) -0.0033(6) -0.0155(8)
C1 0.0318(7) 0.0301(8) 0.0353(8) -0.0008(7) 0.0035(6) 0.0007(6)
C2 0.0510(11) 0.0386(10) 0.0478(10) -0.0099(8) 0.0134(8) -0.0023(8)
C3 0.0299(8) 0.0387(9) 0.0368(8) -0.0010(7) 0.0029(6) -0.0005(7)
C4 0.0357(9) 0.0512(11) 0.0472(10) -0.0004(9) 0.0085(7) -0.0061(8)
C5 0.0320(8) 0.0560(12) 0.0341(8) -0.0024(8) 0.0037(6) -0.0019(8)
C6 0.0387(9) 0.0745(15) 0.0443(10) 0.0088(10) 0.0016(8) 0.0103(10)
C7 0.0308(7) 0.0296(8) 0.0363(8) -0.0022(7) 0.0025(6) -0.0018(6)
C8 0.0376(8) 0.0283(8) 0.0479(10) -0.0003(7) 0.0071(7) 0.0030(7)
C9 0.0420(9) 0.0291(8) 0.0478(10) 0.0037(8) 0.0036(7) 0.0002(7)
C10 0.0334(8) 0.0342(8) 0.0391(8) 0.0004(7) 0.0025(6) -0.0048(7)
C11 0.0469(10) 0.0434(10) 0.0432(10) 0.0055(8) 0.0059(8) -0.0062(8)
C12 0.0482(10) 0.0577(12) 0.0407(9) -0.0002(9) 0.0146(8) -0.0094(9)
C13 0.0395(9) 0.0528(12) 0.0448(10) -0.0086(8) 0.0100(7) -0.0004(8)
C14 0.0337(8) 0.0379(9) 0.0425(9) -0.0033(8) 0.0036(6) 0.0010(7)
C15 0.0287(7) 0.0307(8) 0.0374(8) -0.0006(6) 0.0013(6) -0.0029(6)
C16 0.0320(7) 0.0282(8) 0.0374(8) 0.0006(6) 0.0024(6) -0.0005(6)

loop_
_atom_type_symbol
_atom_type_description
_atom_type_scat_dispersion_real
_atom_type_scat_dispersion_imag
_atom_type_scat_source
C C 0.0181 0.0091 'International Tables Vol C Tables 4.2.6.8 and 6.1.1.4'
H H 0.0000 0.0000 'International Tables Vol C Tables 4.2.6.8 and 6.1.1.4'
O O 0.0492 0.0322 'International Tables Vol C Tables 4.2.6.8 and 6.1.1.4'

loop_
_geom_angle_atom_site_label_1
_geom_angle_atom_site_label_2
_geom_angle_atom_site_label_3
_geom_angle
C5 O1 C1 119.98(14)
O1 C1 C7 110.59(12)
O1 C1 C2 110.15(14)
C7 C1 C2 113.31(15)
O1 C1 C3 102.86(13)
C7 C1 C3 108.33(13)
C2 C1 C3 111.09(14)
C1 C2 H2A 109.5
C1 C2 H2B 109.5
H2A C2 H2B 109.5
C1 C2 H2C 109.5
H2A C2 H2C 109.5
H2B C2 H2C 109.5
C4 C3 C1 115.06(14)
C4 C3 H3A 108.5
C1 C3 H3A 108.5
C4 C3 H3B 108.5
C1 C3 H3B 108.5
H3A C3 H3B 107.5
C3 C4 H4A 109.5
C3 C4 H4B 109.5
H4A C4 H4B 109.5
C3 C4 H4C 109.5
H4A C4 H4C 109.5
H4B C4 H4C 109.5
O2 C5 O1 124.07(19)
O2 C5 C6 126.06(18)
O1 C5 C6 109.87(17)
C5 C6 H6A 109.5
C5 C6 H6B 109.5
H6A C6 H6B 109.5
C5 C6 H6C 109.5
H6A C6 H6C 109.5
H6B C6 H6C 109.5
C16 C7 C8 118.41(16)
C16 C7 C1 122.46(15)
C8 C7 C1 118.95(15)
C9 C8 C7 121.23(17)
C9 C8 H8 119.4
C7 C8 H8 119.4
C8 C9 C10 121.20(17)
C8 C9 H9 119.4
C10 C9 H9 119.4
C9 C10 C11 122.78(17)
C9 C10 C15 118.34(16)
C11 C10 C15 118.88(16)
C12 C11 C10 120.54(19)
C12 C11 H11 119.7
C10 C11 H11 119.7
C11 C12 C13 120.54(18)
C11 C12 H12 119.7
C13 C12 H12 119.7
C14 C13 C12 120.26(19)
C14 C13 H13 119.9
C12 C13 H13 119.9
C13 C14 C15 120.91(18)
C13 C14 H14 119.5
C15 C14 H14 119.5
C14 C15 C16 122.12(16)
C14 C15 C10 118.86(16)
C16 C15 C10 119.02(15)
C7 C16 C15 121.79(16)
C7 C16 H16 119.1
C15 C16 H16 119.1

loop_
_geom_bond_atom_site_label_1
_geom_bond_atom_site_label_2
_geom_bond_distance
O1 C5 1.352(2)
O1 C1 1.466(2)
O2 C5 1.204(3)
C1 C7 1.524(2)
C1 C2 1.529(2)
C1 C3 1.536(2)
C2 H2A 0.9800
C2 H2B 0.9800
C2 H2C 0.9800
C3 C4 1.526(2)
C3 H3A 0.9900
C3 H3B 0.9900
C4 H4A 0.9800
C4 H4B 0.9800
C4 H4C 0.9800
C5 C6 1.496(3)
C6 H6A 0.9800
C6 H6B 0.9800
C6 H6C 0.9800
C7 C16 1.369(2)
C7 C8 1.424(2)
C8 C9 1.363(3)
C8 H8 0.9500
C9 C10 1.413(3)
C9 H9 0.9500
C10 C11 1.419(3)
C10 C15 1.423(2)
C11 C12 1.370(3)
C11 H11 0.9500
C12 C13 1.409(3)
C12 H12 0.9500
C13 C14 1.365(3)
C13 H13 0.9500
C14 C15 1.418(2)
C14 H14 0.9500
C15 C16 1.420(2)
C16 H16 0.9500

loop_
_geom_torsion_atom_site_label_1
_geom_torsion_atom_site_label_2
_geom_torsion_atom_site_label_3
_geom_torsion_atom_site_label_4
_geom_torsion
C5 O1 C1 C7 -66.62(18)
C5 O1 C1 C2 59.41(19)
C5 O1 C1 C3 177.89(14)
O1 C1 C3 C4 -64.92(17)
C7 C1 C3 C4 177.97(16)
C2 C1 C3 C4 52.9(2)
C1 O1 C5 O2 3.6(3)
C1 O1 C5 C6 -176.21(14)
O1 C1 C7 C16 -26.1(2)
C2 C1 C7 C16 -150.35(16)
C3 C1 C7 C16 85.91(18)
O1 C1 C7 C8 158.93(14)
C2 C1 C7 C8 34.7(2)
C3 C1 C7 C8 -89.05(18)
C16 C7 C8 C9 -0.3(3)
C1 C7 C8 C9 174.88(16)
C7 C8 C9 C10 0.2(3)
C8 C9 C10 C11 -179.53(18)
C8 C9 C10 C15 0.5(3)
C9 C10 C11 C12 -179.82(18)
C15 C10 C11 C12 0.2(3)
C10 C11 C12 C13 0.9(3)
C11 C12 C13 C14 -1.0(3)
C12 C13 C14 C15 0.0(3)
C13 C14 C15 C16 -179.14(16)
C13 C14 C15 C10 1.1(3)
C9 C10 C15 C14 178.85(16)
C11 C10 C15 C14 -1.2(2)
C9 C10 C15 C16 -0.9(2)
C11 C10 C15 C16 179.06(16)
C8 C7 C16 C15 -0.2(2)
C1 C7 C16 C15 -175.20(14)
C14 C15 C16 C7 -178.95(15)
C10 C15 C16 C7 0.8(2)
